data_1530893
loop_
_publ_author_name
'Torardi, C.C.'
'Prince, E.'

_publ_section_title
;
 Structure of the lithium insertion compound Li2 Fe2 (Mo O4)3 from neutron
 powder diffraction data
;
_journal_name_full 'Materials Research Bulletin'
_journal_page_first 719
_journal_page_last 726
_journal_volume 21
_journal_year 1986
_chemical_formula_sum 'Fe2 Li2 Mo3 O12'
_chemical_name_systematic 'Li2 Fe2 (Mo O4)3'
_space_group_IT_number 60
_symmetry_space_group_name_Hall '-P 2n 2ab'
_symmetry_space_group_name_H-M 'P b c n'
_cell_angle_alpha 90
_cell_angle_beta 90
_cell_angle_gamma 90
_cell_formula_units_Z 4
_cell_length_a 12.8947
_cell_length_b 9.4957
_cell_length_c 9.3477
_cell_volume 1144.572
_citation_journal_id_ASTM MRBUAC
_cod_data_source_file Torardi_MRBUAC_1986_1248.cif
_cod_data_source_block Fe2Li2Mo3O12
_cod_database_code 1530893

loop_
_symmetry_equiv_pos_as_xyz
x,y,z
-x+1/2,-y+1/2,z+1/2
x+1/2,-y+1/2,-z
-x,y,-z+1/2
-x,-y,-z
x-1/2,y-1/2,-z-1/2
-x-1/2,y-1/2,z
x,-y,z-1/2

loop_
_atom_site_label
_atom_site_type_symbol
_atom_site_fract_x
_atom_site_fract_y
_atom_site_fract_z
_atom_site_occupancy
_atom_site_U_iso_or_equiv
Li1 Li+1 0.1895 0.2208 0.2711 1 0.0
Mo1 Mo+6 0 0.4605 0.25 1 0.0
Fe1 Fe+2 0.3778 0.2457 0.4678 1 0.0
O3 O-2 0.2806 0.33 0.9665 1 0.0
O4 O-2 0.4362 0.0671 0.3754 1 0.0
O2 O-2 0.0939 0.3528 0.1667 1 0.0
O1 O-2 0.1619 0.0875 0.1121 1 0.0
O6 O-2 0.3207 0.3266 0.2704 1 0.0
Mo2 Mo+6 0.3564 0.4008 0.1063 1 0.0
O5 O-2 0.4869 0.3604 0.0724 1 0.0
